data_7225284
loop_
_publ_author_name
'Wu, Panfeng'
'Xue, Qi'
'Dong, Xinbo'
'Zhang, Yanjie'
'Liu, Bin'
'Hu, Huaiming'
'Xue, Ganglin'

_publ_section_title
;
 pH-Dependent assembly of three novel inorganic--organic hybrids based on
 different isopolymolybdates and CuI/II(bbx)nunits
;
_journal_issue 28
_journal_name_full CrystEngComm
_journal_page_first 5320
_journal_paper_doi 10.1039/C6CE00776G
_journal_volume 18
_journal_year 2016
_chemical_formula_sum 'C48 H40 Cu2 Mo8 N16 O26'
_chemical_formula_weight 2151.56
_chemical_name_systematic
; 
 ? 
;
_space_group_IT_number 14
_symmetry_cell_setting monoclinic
_symmetry_space_group_name_Hall '-P 2yn'
_symmetry_space_group_name_H-M 'P 1 21/n 1'
_atom_sites_solution_hydrogens geom
_atom_sites_solution_primary direct
_atom_sites_solution_secondary difmap
_audit_creation_method SHELXL-97
_audit_update_record
;
2016-03-07 deposited with the CCDC.
2016-04-26 downloaded from the CCDC.
;
_cell_angle_alpha 90.00
_cell_angle_beta 111.687(4)
_cell_angle_gamma 90.00
_cell_formula_units_Z 2
_cell_length_a 12.795(3)
_cell_length_b 17.242(4)
_cell_length_c 16.094(4)
_cell_measurement_temperature 296(2)
_cell_volume 3299.2(14)
_computing_structure_refinement 'SHELXL-97 (Sheldrick, 1997)'
_computing_structure_solution 'SHELXS-97 (Sheldrick, 1990)'
_diffrn_ambient_temperature 296(2)
_diffrn_measured_fraction_theta_full 0.999
_diffrn_measured_fraction_theta_max 0.999
_diffrn_measurement_device_type 'CCD area detector'
_diffrn_measurement_method 'phi and omega scans'
_diffrn_radiation_monochromator graphite
_diffrn_radiation_source 'fine-focus sealed tube'
_diffrn_radiation_type MoK\a
_diffrn_radiation_wavelength 0.71073
_diffrn_reflns_av_R_equivalents 0.0511
_diffrn_reflns_av_sigmaI/netI 0.0632
_diffrn_reflns_limit_h_max 15
_diffrn_reflns_limit_h_min -13
_diffrn_reflns_limit_k_max 20
_diffrn_reflns_limit_k_min -16
_diffrn_reflns_limit_l_max 19
_diffrn_reflns_limit_l_min -15
_diffrn_reflns_number 16391
_diffrn_reflns_theta_full 25.10
_diffrn_reflns_theta_max 25.10
_diffrn_reflns_theta_min 1.80
_exptl_absorpt_coefficient_mu 2.192
_exptl_absorpt_correction_T_max 0.752
_exptl_absorpt_correction_T_min 0.699
_exptl_absorpt_correction_type multi-scan
_exptl_absorpt_process_details sadabs
_exptl_crystal_colour blue
_exptl_crystal_density_diffrn 2.198
_exptl_crystal_density_method 'not measured'
_exptl_crystal_description block
_exptl_crystal_F_000 2116
_exptl_crystal_size_max 0.18
_exptl_crystal_size_mid 0.14
_exptl_crystal_size_min 0.13
_refine_diff_density_max 0.843
_refine_diff_density_min -0.777
_refine_diff_density_rms 0.141
_refine_ls_extinction_method none
_refine_ls_goodness_of_fit_ref 1.023
_refine_ls_hydrogen_treatment constr
_refine_ls_matrix_type full
_refine_ls_number_parameters 451
_refine_ls_number_reflns 5887
_refine_ls_number_restraints 0
_refine_ls_restrained_S_all 1.023
_refine_ls_R_factor_all 0.0614
_refine_ls_R_factor_gt 0.0385
_refine_ls_shift/su_max 0.001
_refine_ls_shift/su_mean 0.000
_refine_ls_structure_factor_coef Fsqd
_refine_ls_weighting_details 'calc w=1/[\s^2^(Fo^2^)+(0.0373P)^2^+5.2153P] where P=(Fo^2^+2Fc^2^)/3'
_refine_ls_weighting_scheme calc
_refine_ls_wR_factor_gt 0.0871
_refine_ls_wR_factor_ref 0.0973
_reflns_number_gt 4393
_reflns_number_total 5887
_reflns_threshold_expression >2sigma(I)
_cod_data_source_file c6ce00776g2.cif
_cod_data_source_block xb8161_0m
_cod_depositor_comments
;Adding full bibliography for 7225284--7225286.cif.

The following automatic conversions were performed:

'_refine_ls_hydrogen_treatment' value 'constrn' was replaced with the
value 'constr' as specified in the replacement file
'src/cod-tools/trunk/data/replacement-values/replacement_values.lst'.

Automatic conversion script
Id: cif_fix_values 5376 2017-05-30 11:51:03Z andrius 
;
_cod_original_cell_volume 3299.0(14)
_cod_original_sg_symbol_H-M P2(1)/n
_cod_database_code 7225284

loop_
_symmetry_equiv_pos_as_xyz
'x, y, z'
'-x+1/2, y+1/2, -z+1/2'
'-x, -y, -z'
'x-1/2, -y-1/2, z-1/2'

loop_
_atom_site_label
_atom_site_type_symbol
_atom_site_fract_x
_atom_site_fract_y
_atom_site_fract_z
_atom_site_U_iso_or_equiv
_atom_site_adp_type
_atom_site_occupancy
_atom_site_symmetry_multiplicity
_atom_site_calc_flag
_atom_site_refinement_flags
N8 N 0.8344(4) -0.2400(3) 0.1348(4) 0.0290(13) Uani 1 1 d .
C23 C 0.8652(6) -0.2677(5) 0.0679(5) 0.044(2) Uani 1 1 d .
H23 H 0.8879 -0.3183 0.0636 0.053 Uiso 1 1 calc R
C24 C 0.8574(6) -0.2101(5) 0.0089(5) 0.044(2) Uani 1 1 d .
H24 H 0.8755 -0.2132 -0.0420 0.053 Uiso 1 1 calc R
N7 N 0.8177(4) -0.1462(3) 0.0386(4) 0.0301(13) Uani 1 1 d .
C20 C 0.7988(5) -0.0704(4) -0.0001(4) 0.0302(16) Uani 1 1 d .
C19 C 0.8485(7) -0.0471(5) -0.0582(5) 0.053(2) Uani 1 1 d .
H19 H 0.8946 -0.0811 -0.0739 0.063 Uiso 1 1 calc R
C18 C 0.8302(8) 0.0264(6) -0.0929(6) 0.068(3) Uani 1 1 d .
H18 H 0.8644 0.0420 -0.1320 0.081 Uiso 1 1 calc R
N4 N 1.4857(4) 0.1986(3) 0.2313(4) 0.0279(13) Uani 1 1 d .
C11 C 1.4175(5) 0.2572(4) 0.2246(4) 0.0296(15) Uani 1 1 d .
H11 H 1.4351 0.3086 0.2184 0.036 Uiso 1 1 calc R
C12 C 1.4293(6) 0.1357(5) 0.2396(6) 0.053(2) Uani 1 1 d .
H12 H 1.4567 0.0852 0.2449 0.063 Uiso 1 1 calc R
C10 C 1.3264(6) 0.1558(5) 0.2392(6) 0.054(2) Uani 1 1 d .
H10 H 1.2722 0.1230 0.2456 0.065 Uiso 1 1 calc R
Mo1 Mo 0.99830(4) 0.08720(3) 0.54806(4) 0.02260(14) Uani 1 1 d .
Mo2 Mo 0.99764(4) -0.00911(3) 0.73134(4) 0.02390(15) Uani 1 1 d .
Mo3 Mo 0.75893(4) -0.00242(3) 0.29799(4) 0.02405(14) Uani 1 1 d .
Mo4 Mo 0.77603(5) -0.03207(4) 0.50484(4) 0.02904(16) Uani 1 1 d .
Cu1 Cu 0.64425(6) 0.21324(5) 0.24614(5) 0.02515(19) Uani 1 1 d .
O1 O 0.9053(4) 0.0077(3) 0.6119(3) 0.0328(11) Uani 1 1 d .
O2 O 1.0982(3) 0.0752(2) 0.6670(3) 0.0244(10) Uani 1 1 d .
O3 O 1.1375(4) -0.0485(3) 0.7537(3) 0.0355(12) Uani 1 1 d .
O4 O 0.9307(4) -0.0807(3) 0.7638(3) 0.0405(12) Uani 1 1 d .
O5 O 0.9963(4) 0.0674(3) 0.7966(3) 0.0358(12) Uani 1 1 d .
O6 O 1.0848(3) 0.1221(3) 0.4957(3) 0.0288(10) Uani 1 1 d .
O7 O 0.8958(3) 0.0262(2) 0.4537(3) 0.0216(9) Uani 1 1 d .
O8 O 0.7315(4) -0.1033(3) 0.5562(3) 0.0516(15) Uani 1 1 d .
O9 O 0.6902(4) 0.0437(3) 0.4992(3) 0.0435(13) Uani 1 1 d .
O10 O 0.7200(3) -0.0614(3) 0.3824(3) 0.0261(10) Uani 1 1 d .
O11 O 0.6981(3) 0.0844(3) 0.3040(3) 0.0325(11) Uani 1 1 d .
O12 O 0.6721(4) -0.0451(3) 0.2034(3) 0.0377(12) Uani 1 1 d .
O13 O 0.9190(4) 0.1643(3) 0.5548(3) 0.0355(11) Uani 1 1 d .
N1 N 0.8022(4) 0.2414(3) 0.2670(3) 0.0268(12) Uani 1 1 d .
N2 N 0.9650(4) 0.2719(3) 0.2628(3) 0.0275(13) Uani 1 1 d .
N5 N 0.6163(4) 0.1764(3) 0.1228(3) 0.0286(13) Uani 1 1 d .
C13 C 0.6928(6) 0.1394(4) 0.1013(4) 0.0358(18) Uani 1 1 d .
H13 H 0.7686 0.1374 0.1378 0.043 Uiso 1 1 calc R
C8 C 1.2245(5) 0.2819(4) 0.2159(4) 0.0282(15) Uani 1 1 d .
C2 C 0.8866(5) 0.2132(4) 0.3429(4) 0.0300(16) Uani 1 1 d .
H2 H 0.8755 0.1855 0.3885 0.036 Uiso 1 1 calc R
C4 C 1.0489(5) 0.3009(4) 0.2310(4) 0.0265(15) Uani 1 1 d .
C22 C 0.8058(5) -0.1684(4) 0.1146(4) 0.0272(15) Uani 1 1 d .
H22 H 0.7798 -0.1359 0.1489 0.033 Uiso 1 1 calc R
C1 C 0.8524(5) 0.2765(4) 0.2208(4) 0.0280(15) Uani 1 1 d .
H1 H 0.8158 0.3013 0.1665 0.034 Uiso 1 1 calc R
C9 C 1.1435(5) 0.2562(4) 0.2478(4) 0.0250(14) Uani 1 1 d .
H9 H 1.1530 0.2101 0.2796 0.030 Uiso 1 1 calc R
C3 C 0.9868(5) 0.2324(4) 0.3400(4) 0.0296(16) Uani 1 1 d .
H3 H 1.0572 0.2208 0.3826 0.036 Uiso 1 1 calc R
C5 C 1.0344(5) 0.3705(4) 0.1866(5) 0.042(2) Uani 1 1 d .
H5 H 0.9709 0.4007 0.1778 0.050 Uiso 1 1 calc R
C14 C 0.5178(6) 0.1649(5) 0.0509(5) 0.043(2) Uani 1 1 d .
H14 H 0.4479 0.1846 0.0455 0.052 Uiso 1 1 calc R
C15 C 0.5381(5) 0.1204(5) -0.0110(5) 0.0392(19) Uani 1 1 d .
H15 H 0.4858 0.1036 -0.0653 0.047 Uiso 1 1 calc R
N6 N 0.6499(4) 0.1054(3) 0.0222(4) 0.0311(13) Uani 1 1 d .
C16 C 0.7130(5) 0.0539(4) -0.0106(4) 0.0297(16) Uani 1 1 d .
C17 C 0.7609(7) 0.0782(5) -0.0705(5) 0.058(2) Uani 1 1 d .
H17 H 0.7473 0.1276 -0.0951 0.069 Uiso 1 1 calc R
C6 C 1.1172(6) 0.3952(5) 0.1550(5) 0.050(2) Uani 1 1 d .
H6 H 1.1086 0.4420 0.1244 0.060 Uiso 1 1 calc R
C7 C 1.2106(5) 0.3507(4) 0.1689(5) 0.0387(18) Uani 1 1 d .
H7 H 1.2647 0.3666 0.1467 0.046 Uiso 1 1 calc R
N3 N 1.3197(4) 0.2335(3) 0.2278(3) 0.0263(12) Uani 1 1 d .
C21 C 0.7302(5) -0.0204(4) 0.0233(4) 0.0302(16) Uani 1 1 d .
H21 H 0.6956 -0.0368 0.0619 0.036 Uiso 1 1 calc R

loop_
_atom_site_aniso_label
_atom_site_aniso_U_11
_atom_site_aniso_U_22
_atom_site_aniso_U_33
_atom_site_aniso_U_23
_atom_site_aniso_U_13
_atom_site_aniso_U_12
N8 0.032(3) 0.027(3) 0.036(3) -0.003(3) 0.021(3) 0.000(3)
C23 0.061(5) 0.039(5) 0.042(5) -0.001(4) 0.029(4) 0.013(4)
C24 0.064(5) 0.043(5) 0.037(4) 0.000(4) 0.032(4) 0.010(4)
N7 0.036(3) 0.028(3) 0.032(3) 0.000(3) 0.019(3) 0.003(3)
C20 0.032(4) 0.040(5) 0.021(3) -0.006(3) 0.013(3) -0.001(3)
C19 0.073(6) 0.042(5) 0.065(6) 0.003(4) 0.050(5) 0.011(4)
C18 0.099(7) 0.062(7) 0.079(7) 0.022(5) 0.076(6) 0.022(5)
N4 0.023(3) 0.025(3) 0.040(3) -0.002(3) 0.017(3) -0.001(2)
C11 0.025(3) 0.027(4) 0.041(4) 0.002(3) 0.017(3) 0.000(3)
C12 0.037(4) 0.033(5) 0.101(7) 0.002(4) 0.040(5) 0.002(4)
C10 0.037(4) 0.025(5) 0.116(8) 0.007(4) 0.045(5) 0.004(3)
Mo1 0.0222(3) 0.0234(3) 0.0224(3) 0.0005(2) 0.0085(2) -0.0019(2)
Mo2 0.0255(3) 0.0274(3) 0.0216(3) -0.0024(2) 0.0121(2) -0.0021(2)
Mo3 0.0219(3) 0.0265(3) 0.0260(3) -0.0003(2) 0.0115(2) 0.0002(2)
Mo4 0.0214(3) 0.0447(4) 0.0234(3) -0.0057(3) 0.0111(2) -0.0091(3)
Cu1 0.0169(4) 0.0296(5) 0.0318(5) -0.0004(4) 0.0124(3) 0.0006(3)
O1 0.033(2) 0.042(3) 0.023(2) 0.000(2) 0.009(2) -0.008(2)
O2 0.024(2) 0.025(3) 0.021(2) -0.0023(18) 0.0048(19) -0.0015(19)
O3 0.033(3) 0.036(3) 0.045(3) 0.012(2) 0.023(2) 0.008(2)
O4 0.049(3) 0.034(3) 0.047(3) -0.001(2) 0.027(3) -0.009(2)
O5 0.038(3) 0.041(3) 0.034(3) -0.013(2) 0.020(2) -0.006(2)
O6 0.031(2) 0.027(3) 0.028(2) 0.007(2) 0.012(2) -0.004(2)
O7 0.019(2) 0.023(2) 0.023(2) 0.0011(18) 0.0078(18) 0.0023(18)
O8 0.045(3) 0.073(4) 0.039(3) 0.004(3) 0.020(3) -0.026(3)
O9 0.031(3) 0.062(4) 0.043(3) -0.013(3) 0.020(2) 0.004(2)
O10 0.019(2) 0.037(3) 0.021(2) -0.008(2) 0.0071(18) -0.0091(19)
O11 0.027(2) 0.037(3) 0.037(3) 0.003(2) 0.016(2) 0.006(2)
O12 0.036(3) 0.049(3) 0.027(3) -0.003(2) 0.010(2) -0.002(2)
O13 0.040(3) 0.026(3) 0.041(3) -0.005(2) 0.016(2) 0.006(2)
N1 0.022(3) 0.033(3) 0.030(3) 0.002(2) 0.015(2) 0.002(2)
N2 0.018(3) 0.030(3) 0.036(3) 0.007(3) 0.012(2) 0.003(2)
N5 0.019(3) 0.034(3) 0.036(3) 0.004(3) 0.013(3) 0.005(2)
C13 0.027(4) 0.051(5) 0.031(4) 0.009(4) 0.013(3) 0.010(3)
C8 0.022(3) 0.028(4) 0.035(4) -0.001(3) 0.010(3) 0.002(3)
C2 0.026(3) 0.036(4) 0.031(4) 0.008(3) 0.014(3) 0.003(3)
C4 0.011(3) 0.037(4) 0.033(4) 0.005(3) 0.010(3) 0.001(3)
C22 0.027(3) 0.033(4) 0.027(4) -0.003(3) 0.017(3) 0.002(3)
C1 0.020(3) 0.034(4) 0.035(4) 0.005(3) 0.017(3) 0.004(3)
C9 0.016(3) 0.027(4) 0.032(4) 0.001(3) 0.010(3) -0.001(3)
C3 0.021(3) 0.041(5) 0.026(4) 0.011(3) 0.008(3) 0.002(3)
C5 0.025(4) 0.043(5) 0.062(5) 0.024(4) 0.021(4) 0.015(3)
C14 0.027(4) 0.056(6) 0.046(5) -0.008(4) 0.012(4) 0.006(4)
C15 0.027(4) 0.055(5) 0.027(4) -0.013(4) 0.001(3) 0.002(4)
N6 0.035(3) 0.030(3) 0.030(3) 0.000(3) 0.013(3) 0.005(3)
C16 0.033(4) 0.027(4) 0.034(4) 0.000(3) 0.018(3) 0.002(3)
C17 0.082(6) 0.049(6) 0.057(6) 0.023(4) 0.043(5) 0.022(5)
C6 0.039(4) 0.049(6) 0.073(6) 0.038(4) 0.034(4) 0.014(4)
C7 0.022(3) 0.048(5) 0.053(5) 0.018(4) 0.021(3) 0.005(3)
N3 0.018(3) 0.027(3) 0.038(3) 0.003(2) 0.016(2) 0.001(2)
C21 0.037(4) 0.036(4) 0.021(3) -0.001(3) 0.014(3) -0.001(3)

loop_
_atom_type_symbol
_atom_type_description
_atom_type_scat_dispersion_real
_atom_type_scat_dispersion_imag
_atom_type_scat_source
C C 0.0033 0.0016 'International Tables Vol C Tables 4.2.6.8 and 6.1.1.4'
H H 0.0000 0.0000 'International Tables Vol C Tables 4.2.6.8 and 6.1.1.4'
N N 0.0061 0.0033 'International Tables Vol C Tables 4.2.6.8 and 6.1.1.4'
O O 0.0106 0.0060 'International Tables Vol C Tables 4.2.6.8 and 6.1.1.4'
Mo Mo -1.6832 0.6857 'International Tables Vol C Tables 4.2.6.8 and 6.1.1.4'
Cu Cu 0.3201 1.2651 'International Tables Vol C Tables 4.2.6.8 and 6.1.1.4'

loop_
_geom_angle_atom_site_label_1
_geom_angle_atom_site_label_2
_geom_angle_atom_site_label_3
_geom_angle
_geom_angle_site_symmetry_1
_geom_angle_site_symmetry_3
C22 N8 C23 105.9(6) . .
C22 N8 Cu1 123.4(4) . 2_645
C23 N8 Cu1 129.6(5) . 2_645
C24 C23 N8 109.3(7) . .
C23 C24 N7 106.6(6) . .
C22 N7 C24 105.7(6) . .
C22 N7 C20 126.8(6) . .
C24 N7 C20 127.4(5) . .
C19 C20 C21 120.4(7) . .
C19 C20 N7 121.2(6) . .
C21 C20 N7 118.4(6) . .
C18 C19 C20 119.8(7) . .
C19 C18 C17 121.1(7) . .
C11 N4 C12 105.4(5) . .
C11 N4 Cu1 122.3(5) . 1_655
C12 N4 Cu1 131.5(5) . 1_655
N4 C11 N3 111.4(6) . .
N4 C12 C10 110.5(7) . .
N3 C10 C12 105.4(6) . .
O13 Mo1 O6 105.3(2) . .
O13 Mo1 O2 102.6(2) . .
O6 Mo1 O2 102.60(19) . .
O13 Mo1 O7 103.3(2) . .
O6 Mo1 O7 100.29(19) . .
O2 Mo1 O7 139.17(18) . .
O13 Mo1 O1 91.0(2) . .
O6 Mo1 O1 163.50(19) . .
O2 Mo1 O1 75.38(16) . .
O7 Mo1 O1 73.16(16) . .
O13 Mo1 O7 175.52(18) . 3_756
O6 Mo1 O7 79.08(18) . 3_756
O2 Mo1 O7 75.28(16) . 3_756
O7 Mo1 O7 76.46(16) . 3_756
O1 Mo1 O7 84.61(15) . 3_756
O5 Mo2 O4 104.8(2) . .
O5 Mo2 O3 113.7(2) . .
O4 Mo2 O3 103.8(2) . .
O5 Mo2 O1 111.7(2) . .
O4 Mo2 O1 103.4(2) . .
O3 Mo2 O1 117.5(2) . .
O5 Mo2 O2 85.74(18) . .
O4 Mo2 O2 169.43(19) . .
O3 Mo2 O2 70.63(17) . .
O1 Mo2 O2 72.56(16) . .
O12 Mo3 O11 105.8(2) . .
O12 Mo3 O10 98.7(2) . .
O11 Mo3 O10 100.58(19) . .
O12 Mo3 O3 97.6(2) . 3_756
O11 Mo3 O3 91.4(2) . 3_756
O10 Mo3 O3 156.26(17) . 3_756
O12 Mo3 O2 101.4(2) . 3_756
O11 Mo3 O2 150.80(19) . 3_756
O10 Mo3 O2 85.49(17) . 3_756
O3 Mo3 O2 74.45(17) 3_756 3_756
O12 Mo3 O7 165.3(2) . .
O11 Mo3 O7 86.33(17) . .
O10 Mo3 O7 70.39(15) . .
O3 Mo3 O7 90.22(16) 3_756 .
O2 Mo3 O7 68.69(14) 3_756 .
O9 Mo4 O8 104.9(3) . .
O9 Mo4 O10 99.3(2) . .
O8 Mo4 O10 104.3(2) . .
O9 Mo4 O1 95.4(2) . .
O8 Mo4 O1 98.5(2) . .
O10 Mo4 O1 148.51(17) . .
O9 Mo4 O7 98.9(2) . .
O8 Mo4 O7 155.4(2) . .
O10 Mo4 O7 77.55(15) . .
O1 Mo4 O7 72.78(16) . .
O9 Mo4 O6 169.8(2) . 3_756
O8 Mo4 O6 85.1(2) . 3_756
O10 Mo4 O6 79.48(16) . 3_756
O1 Mo4 O6 81.10(17) . 3_756
O7 Mo4 O6 70.94(14) . 3_756
N4 Cu1 N1 172.7(2) 1_455 .
N4 Cu1 N5 92.3(2) 1_455 .
N1 Cu1 N5 92.4(2) . .
N4 Cu1 N8 86.5(2) 1_455 2_655
N1 Cu1 N8 88.3(2) . 2_655
N5 Cu1 N8 174.5(2) . 2_655
N4 Cu1 O11 93.62(19) 1_455 .
N1 Cu1 O11 91.84(19) . .
N5 Cu1 O11 90.65(19) . .
N8 Cu1 O11 94.77(19) 2_655 .
Mo2 O1 Mo4 146.4(3) . .
Mo2 O1 Mo1 108.54(19) . .
Mo4 O1 Mo1 102.57(17) . .
Mo1 O2 Mo3 122.2(2) . 3_756
Mo1 O2 Mo2 103.51(17) . .
Mo3 O2 Mo2 94.25(16) 3_756 .
Mo2 O3 Mo3 120.4(2) . 3_756
Mo1 O6 Mo4 113.1(2) . 3_756
Mo1 O7 Mo4 108.51(18) . .
Mo1 O7 Mo1 103.54(16) . 3_756
Mo4 O7 Mo1 96.06(15) . 3_756
Mo1 O7 Mo3 156.7(2) . .
Mo4 O7 Mo3 87.65(13) . .
Mo1 O7 Mo3 90.96(13) 3_756 .
Mo4 O10 Mo3 120.0(2) . .
Mo3 O11 Cu1 149.2(2) . .
C1 N1 C2 106.2(5) . .
C1 N1 Cu1 134.9(4) . .
C2 N1 Cu1 118.5(4) . .
C1 N2 C3 108.0(5) . .
C1 N2 C4 126.9(5) . .
C3 N2 C4 125.1(5) . .
C13 N5 C14 104.4(6) . .
C13 N5 Cu1 122.7(4) . .
C14 N5 Cu1 131.1(4) . .
N5 C13 N6 112.5(6) . .
C7 C8 C9 120.9(6) . .
C7 C8 N3 120.3(6) . .
C9 C8 N3 118.7(6) . .
C3 C2 N1 109.1(6) . .
C5 C4 C9 122.1(6) . .
C5 C4 N2 120.9(5) . .
C9 C4 N2 117.0(6) . .
N8 C22 N7 112.6(6) . .
N1 C1 N2 110.4(6) . .
C4 C9 C8 118.2(6) . .
C2 C3 N2 106.3(6) . .
C4 C5 C6 118.6(6) . .
C15 C14 N5 109.5(6) . .
N6 C15 C14 106.3(6) . .
C13 N6 C15 107.2(6) . .
C13 N6 C16 122.8(6) . .
C15 N6 C16 129.3(6) . .
C21 C16 C17 120.7(6) . .
C21 C16 N6 117.5(6) . .
C17 C16 N6 121.7(6) . .
C16 C17 C18 118.2(7) . .
C7 C6 C5 120.2(7) . .
C6 C7 C8 119.9(6) . .
C11 N3 C10 107.2(5) . .
C11 N3 C8 125.5(6) . .
C10 N3 C8 127.2(5) . .
C16 C21 C20 119.8(6) . .

loop_
_geom_bond_atom_site_label_1
_geom_bond_atom_site_label_2
_geom_bond_distance
_geom_bond_site_symmetry_2
N8 C22 1.295(8) .
N8 C23 1.361(8) .
N8 Cu1 2.003(5) 2_645
C23 C24 1.353(10) .
C24 N7 1.372(9) .
N7 C22 1.343(8) .
N7 C20 1.429(9) .
C20 C19 1.371(9) .
C20 C21 1.378(9) .
C19 C18 1.369(11) .
C18 C17 1.396(11) .
N4 C11 1.313(8) .
N4 C12 1.336(9) .
N4 Cu1 1.969(5) 1_655
C11 N3 1.336(7) .
C12 C10 1.359(9) .
C10 N3 1.350(9) .
Mo1 O13 1.700(4) .
Mo1 O6 1.729(4) .
Mo1 O2 1.880(4) .
Mo1 O7 1.913(4) .
Mo1 O1 2.293(4) .
Mo1 O7 2.385(4) 3_756
Mo2 O5 1.689(4) .
Mo2 O4 1.692(5) .
Mo2 O3 1.822(4) .
Mo2 O1 1.869(4) .
Mo2 O2 2.413(4) .
Mo3 O12 1.686(4) .
Mo3 O11 1.707(4) .
Mo3 O10 1.905(4) .
Mo3 O3 2.008(4) 3_756
Mo3 O2 2.114(4) 3_756
Mo3 O7 2.519(4) .
Mo4 O9 1.687(5) .
Mo4 O8 1.692(5) .
Mo4 O10 1.900(4) .
Mo4 O1 2.017(4) .
Mo4 O7 2.229(4) .
Mo4 O6 2.364(4) 3_756
Cu1 N4 1.969(5) 1_455
Cu1 N1 1.983(5) .
Cu1 N5 1.987(5) .
Cu1 N8 2.003(5) 2_655
Cu1 O11 2.408(5) .
O2 Mo3 2.114(4) 3_756
O3 Mo3 2.008(4) 3_756
O6 Mo4 2.364(4) 3_756
O7 Mo1 2.385(4) 3_756
N1 C1 1.297(7) .
N1 C2 1.384(8) .
N2 C1 1.349(7) .
N2 C3 1.353(8) .
N2 C4 1.439(7) .
N5 C13 1.316(8) .
N5 C14 1.375(8) .
C13 N6 1.324(8) .
C8 C7 1.382(9) .
C8 C9 1.387(8) .
C8 N3 1.430(8) .
C2 C3 1.341(8) .
C4 C5 1.374(9) .
C4 C9 1.375(8) .
C5 C6 1.400(9) .
C14 C15 1.356(9) .
C15 N6 1.354(8) .
N6 C16 1.426(8) .
C16 C21 1.377(9) .
C16 C17 1.385(9) .
C6 C7 1.368(9) .
